data_4327739
loop_
_publ_author_name
'Taruna Singh'
'Ram Kishan'
'Munirathinam Nethaji'
'Natesan Thirupathi'

_publ_section_title
;
 Synthesis, Reactivity Studies, Structural Aspects, and Solution Behavior
 of Half Sandwich Ruthenium(II) N,N',N"-Triarylguanidinate Complexes
;
_journal_name_full 'Inorganic Chemistry'
_journal_page_first 157
_journal_page_last 169
_journal_paper_doi 10.1021/ic201343w
_journal_volume 51
_journal_year 2012
_chemical_formula_moiety 'C32 H36 Cl N3 Ru'
_chemical_formula_sum 'C32 H36 Cl N3 Ru'
_chemical_formula_weight 599.16
_chemical_name_systematic ?
_space_group_IT_number 4
_symmetry_cell_setting monoclinic
_symmetry_space_group_name_Hall 'P 2yb'
_symmetry_space_group_name_H-M 'P 1 21 1'
_atom_sites_solution_hydrogens geom
_atom_sites_solution_primary direct
_atom_sites_solution_secondary difmap
_audit_creation_method SHELXL-97
_cell_angle_alpha 90.00
_cell_angle_beta 94.342(5)
_cell_angle_gamma 90.00
_cell_formula_units_Z 2
_cell_length_a 10.355(5)
_cell_length_b 8.834(5)
_cell_length_c 15.100(5)
_cell_measurement_reflns_used 58
_cell_measurement_temperature 100(2)
_cell_measurement_theta_max 27.92
_cell_measurement_theta_min 1.35
_cell_volume 1377.3(11)
_computing_cell_refinement 'BRUKER SMART APEX CCD'
_computing_data_collection 'BRUKER SMART APEX CCD'
_computing_data_reduction 'BRUKER SAINT'
_computing_molecular_graphics ORTEP-III
_computing_publication_material 'WINGX V1.80.01'
_computing_structure_refinement 'SHELXL-97 (Sheldrick, 2008)'
_computing_structure_solution SIR-92
_diffrn_ambient_temperature 100(2)
_diffrn_detector_area_resol_mean 0.3
_diffrn_measured_fraction_theta_full 0.991
_diffrn_measured_fraction_theta_max 0.991
_diffrn_measurement_device_type 'BRUKER SMART APEX CCD'
_diffrn_measurement_method OMEGA
_diffrn_radiation_monochromator graphite
_diffrn_radiation_source 'fine-focus sealed tube'
_diffrn_radiation_type MoK\a
_diffrn_radiation_wavelength 0.71073
_diffrn_reflns_av_R_equivalents 0.0398
_diffrn_reflns_av_sigmaI/netI 0.0417
_diffrn_reflns_limit_h_max 13
_diffrn_reflns_limit_h_min -13
_diffrn_reflns_limit_k_max 11
_diffrn_reflns_limit_k_min -10
_diffrn_reflns_limit_l_max 19
_diffrn_reflns_limit_l_min -19
_diffrn_reflns_number 23463
_diffrn_reflns_theta_full 27.92
_diffrn_reflns_theta_max 27.92
_diffrn_reflns_theta_min 1.35
_exptl_absorpt_coefficient_mu 0.692
_exptl_absorpt_correction_T_max 0.8740
_exptl_absorpt_correction_T_min 0.8740
_exptl_absorpt_correction_type empirical
_exptl_absorpt_process_details SADABS
_exptl_crystal_colour Orange
_exptl_crystal_density_diffrn 1.445
_exptl_crystal_description Rectangular
_exptl_crystal_F_000 620
_exptl_crystal_size_max 0.20
_exptl_crystal_size_mid 0.20
_exptl_crystal_size_min 0.20
_refine_diff_density_max 0.904
_refine_diff_density_min -1.181
_refine_diff_density_rms 0.268
_refine_ls_abs_structure_details 'Flack H D (1983), Acta Cryst. A39, 876-881'
_refine_ls_abs_structure_Flack 0.29(4)
_refine_ls_extinction_method none
_refine_ls_goodness_of_fit_ref 1.203
_refine_ls_hydrogen_treatment constr
_refine_ls_matrix_type fullcycle
_refine_ls_number_parameters 340
_refine_ls_number_reflns 6275
_refine_ls_number_restraints 2
_refine_ls_restrained_S_all 1.207
_refine_ls_R_factor_all 0.0531
_refine_ls_R_factor_gt 0.0378
_refine_ls_shift/su_max 0.007
_refine_ls_shift/su_mean 0.002
_refine_ls_structure_factor_coef Fsqd
_refine_ls_weighting_details 'calc w=1/[\s^2^(Fo^2^)+(0.0744P)^2^+0.8176P] where P=(Fo^2^+2Fc^2^)/3'
_refine_ls_weighting_scheme calc
_refine_ls_wR_factor_gt 0.1032
_refine_ls_wR_factor_ref 0.1299
_reflns_number_gt 5551
_reflns_number_total 6275
_reflns_threshold_expression >2sigma(I)
_cod_data_source_file ic201343w_si_002_3.cif
_cod_data_source_block pnt-3
_cod_database_code 4327739

loop_
_symmetry_equiv_pos_as_xyz
'x, y, z'
'-x, y+1/2, -z'

loop_
_atom_site_label
_atom_site_type_symbol
_atom_site_fract_x
_atom_site_fract_y
_atom_site_fract_z
_atom_site_U_iso_or_equiv
_atom_site_adp_type
_atom_site_occupancy
_atom_site_symmetry_multiplicity
_atom_site_calc_flag
_atom_site_refinement_flags
Ru1 Ru 0.21799(3) 0.63773(13) 0.70085(2) 0.01802(10) Uani 1 1 d .
Cl1 Cl 0.20614(11) 0.90926(19) 0.68530(8) 0.0242(3) Uani 1 1 d .
N1 N 0.3291(4) 0.6724(5) 0.8233(3) 0.0215(12) Uani 1 1 d .
C14 C 0.6035(5) 0.9468(7) 0.7119(4) 0.0260(12) Uani 1 1 d .
H14 H 0.5153 0.9537 0.6898 0.031 Uiso 1 1 calc R
C1 C 0.4360(5) 0.7034(7) 0.7831(3) 0.0217(10) Uani 1 1 d .
C27 C 0.2095(5) 0.4046(7) 0.6596(3) 0.0293(12) Uani 1 1 d .
H27 H 0.2769 0.3325 0.6556 0.035 Uiso 1 1 calc R
N2 N 0.5439(4) 0.7697(6) 0.8247(3) 0.0244(9) Uani 1 1 d .
H2 H 0.5562 0.7563 0.8825 0.029 Uiso 1 1 calc RD
C7 C 0.3711(5) 0.6558(9) 0.9854(3) 0.0275(13) Uani 1 1 d .
C3 C 0.2018(5) 0.8219(7) 0.9186(3) 0.0275(12) Uani 1 1 d .
H3 H 0.1554 0.8619 0.8671 0.033 Uiso 1 1 calc R
N3 N 0.4183(4) 0.6656(6) 0.6978(3) 0.0235(13) Uani 1 1 d .
C18 C 0.6923(6) 0.5603(8) 0.5638(4) 0.0357(14) Uani 1 1 d .
H18 H 0.7699 0.5026 0.5684 0.043 Uiso 1 1 calc R
C24 C 0.0085(4) 0.6163(8) 0.6689(4) 0.0274(13) Uani 1 1 d .
H24 H -0.0603 0.6869 0.6719 0.033 Uiso 1 1 calc R
C23 C 0.0726(5) 0.6031(6) 0.5885(4) 0.0279(15) Uani 1 1 d .
C9 C 0.6379(5) 0.8579(6) 0.7842(3) 0.0211(10) Uani 1 1 d .
C29 C 0.0372(7) 0.7055(9) 0.5111(4) 0.0399(15) Uani 1 1 d .
H29A H -0.0331 0.6595 0.4731 0.060 Uiso 1 1 calc R
H29B H 0.1128 0.7202 0.4768 0.060 Uiso 1 1 calc R
H29C H 0.0086 0.8035 0.5329 0.060 Uiso 1 1 calc R
C10 C 0.7665(5) 0.8532(6) 0.8217(3) 0.0214(10) Uani 1 1 d .
C17 C 0.6162(6) 0.5679(7) 0.6364(4) 0.0316(13) Uani 1 1 d .
C16 C 0.5051(5) 0.6518(10) 0.6311(3) 0.0301(13) Uani 1 1 d .
C30 C 0.1914(6) 0.3339(7) 0.8245(4) 0.0284(12) Uani 1 1 d .
H30 H 0.1939 0.4071 0.8752 0.034 Uiso 1 1 calc R
C28 C 0.1714(6) 0.4955(7) 0.5853(4) 0.0277(13) Uani 1 1 d .
H28 H 0.2136 0.4834 0.5321 0.033 Uiso 1 1 calc R
C6 C 0.3333(6) 0.7056(8) 1.0688(4) 0.0373(15) Uani 1 1 d .
H6 H 0.3785 0.6674 1.1212 0.045 Uiso 1 1 calc R
C8 C 0.4706(7) 0.5369(8) 0.9808(4) 0.0393(15) Uani 1 1 d .
H8A H 0.4685 0.4700 1.0325 0.059 Uiso 1 1 calc R
H8B H 0.5563 0.5839 0.9806 0.059 Uiso 1 1 calc RD
H8C H 0.4532 0.4777 0.9263 0.059 Uiso 1 1 calc R
C25 C 0.0454(5) 0.5268(7) 0.7434(4) 0.0240(11) Uani 1 1 d .
H25 H 0.0017 0.5376 0.7962 0.029 Uiso 1 1 calc R
C13 C 0.6990(6) 1.0277(7) 0.6703(4) 0.0284(12) Uani 1 1 d .
H13 H 0.6764 1.0857 0.6185 0.034 Uiso 1 1 calc R
C19 C 0.6567(5) 0.6345(12) 0.4862(4) 0.0367(12) Uani 1 1 d .
H19 H 0.7085 0.6253 0.4372 0.044 Uiso 1 1 calc R
C15 C 0.8035(5) 0.7652(8) 0.9050(4) 0.0335(13) Uani 1 1 d .
H15A H 0.7673 0.8149 0.9557 0.050 Uiso 1 1 calc R
H15B H 0.8980 0.7614 0.9149 0.050 Uiso 1 1 calc R
H15C H 0.7691 0.6621 0.8989 0.050 Uiso 1 1 calc R
C31 C 0.0917(6) 0.2122(8) 0.8415(4) 0.0332(13) Uani 1 1 d .
H31A H 0.0882 0.1381 0.7931 0.050 Uiso 1 1 calc R
H31B H 0.0064 0.2590 0.8445 0.050 Uiso 1 1 calc R
H31C H 0.1166 0.1611 0.8979 0.050 Uiso 1 1 calc R
C5 C 0.2342(6) 0.8066(8) 1.0771(4) 0.0356(16) Uani 1 1 d .
H5 H 0.2113 0.8365 1.1343 0.043 Uiso 1 1 calc R
C12 C 0.8256(6) 1.0223(8) 0.7053(4) 0.0349(15) Uani 1 1 d .
H12 H 0.8906 1.0776 0.6780 0.042 Uiso 1 1 calc R
C2 C 0.3030(5) 0.7213(6) 0.9100(3) 0.0216(10) Uani 1 1 d .
C21 C 0.4671(6) 0.7327(8) 0.5476(4) 0.0343(14) Uani 1 1 d .
H21 H 0.3894 0.7903 0.5421 0.041 Uiso 1 1 calc R
C26 C 0.1482(5) 0.4196(6) 0.7405(4) 0.0234(11) Uani 1 1 d .
C20 C 0.5444(6) 0.7242(8) 0.4783(4) 0.0350(14) Uani 1 1 d .
H20 H 0.5222 0.7786 0.4251 0.042 Uiso 1 1 calc R
C11 C 0.8580(5) 0.9362(7) 0.7804(4) 0.0296(12) Uani 1 1 d .
H11 H 0.9456 0.9341 0.8042 0.035 Uiso 1 1 calc R
C32 C 0.3261(6) 0.2631(8) 0.8227(4) 0.0375(14) Uani 1 1 d .
H32A H 0.3874 0.3396 0.8046 0.056 Uiso 1 1 calc R
H32B H 0.3226 0.1790 0.7802 0.056 Uiso 1 1 calc R
H32C H 0.3545 0.2253 0.8820 0.056 Uiso 1 1 calc R
C4 C 0.1684(6) 0.8640(9) 1.0020(4) 0.0368(15) Uani 1 1 d .
H4 H 0.0994 0.9333 1.0075 0.044 Uiso 1 1 calc R
C22 C 0.6544(7) 0.4779(8) 0.7162(4) 0.0399(15) Uani 1 1 d .
H22A H 0.5785 0.4248 0.7358 0.060 Uiso 1 1 calc R
H22B H 0.6898 0.5451 0.7637 0.060 Uiso 1 1 calc R
H22C H 0.7204 0.4038 0.7023 0.060 Uiso 1 1 calc R

loop_
_atom_site_aniso_label
_atom_site_aniso_U_11
_atom_site_aniso_U_22
_atom_site_aniso_U_33
_atom_site_aniso_U_23
_atom_site_aniso_U_13
_atom_site_aniso_U_12
Ru1 0.01158(14) 0.02331(18) 0.01886(15) -0.0020(2) -0.00091(10) -0.0008(2)
Cl1 0.0216(5) 0.0275(7) 0.0233(5) 0.0019(5) -0.0007(4) -0.0022(5)
N1 0.0134(17) 0.032(4) 0.0181(17) -0.0023(16) -0.0030(14) -0.0023(16)
C14 0.015(2) 0.031(3) 0.030(3) -0.003(2) -0.0065(19) -0.001(2)
C1 0.017(2) 0.026(3) 0.022(2) -0.001(2) -0.0017(18) 0.001(2)
C27 0.027(3) 0.035(3) 0.025(2) -0.006(2) -0.004(2) 0.011(2)
N2 0.0171(19) 0.039(3) 0.0166(19) -0.0003(19) -0.0037(15) -0.008(2)
C7 0.024(2) 0.033(4) 0.025(2) 0.010(3) -0.0061(16) -0.006(3)
C3 0.023(3) 0.041(4) 0.018(2) -0.005(2) 0.0005(19) -0.004(2)
N3 0.0104(15) 0.039(4) 0.0212(18) -0.0035(19) -0.0005(13) 0.0005(18)
C18 0.019(3) 0.046(4) 0.043(3) 0.000(3) 0.005(2) -0.005(3)
C24 0.0102(18) 0.029(4) 0.042(3) -0.001(3) -0.0038(17) -0.002(2)
C23 0.021(2) 0.034(5) 0.026(2) -0.004(2) -0.0153(18) -0.006(2)
C9 0.016(2) 0.020(3) 0.027(2) -0.010(2) -0.0015(18) -0.0029(19)
C29 0.037(3) 0.048(4) 0.032(3) 0.000(3) -0.012(3) -0.007(3)
C10 0.016(2) 0.022(3) 0.025(2) -0.002(2) -0.0083(18) 0.000(2)
C17 0.028(3) 0.034(3) 0.032(3) -0.004(2) -0.005(2) -0.006(2)
C16 0.019(2) 0.038(4) 0.034(2) -0.013(3) 0.0076(17) -0.007(3)
C30 0.031(3) 0.028(3) 0.026(3) 0.000(2) -0.004(2) -0.006(2)
C28 0.026(3) 0.031(3) 0.025(3) -0.012(2) 0.001(2) -0.008(2)
C6 0.043(3) 0.046(4) 0.022(3) 0.008(2) -0.002(2) -0.021(3)
C8 0.036(4) 0.046(4) 0.034(3) 0.007(3) -0.006(3) 0.001(3)
C25 0.015(2) 0.030(3) 0.027(3) -0.002(2) 0.0024(19) -0.011(2)
C13 0.028(3) 0.025(3) 0.031(3) 0.004(2) -0.004(2) -0.005(2)
C19 0.026(2) 0.046(3) 0.038(3) -0.010(4) 0.0022(19) -0.001(4)
C15 0.022(2) 0.038(3) 0.038(3) 0.006(3) -0.012(2) 0.001(3)
C31 0.033(3) 0.034(3) 0.033(3) 0.000(3) 0.002(2) -0.007(3)
C5 0.033(3) 0.057(5) 0.017(2) -0.006(2) 0.003(2) -0.017(3)
C12 0.025(3) 0.044(4) 0.034(3) 0.007(3) -0.005(2) -0.009(3)
C2 0.018(2) 0.022(3) 0.025(2) -0.001(2) 0.0022(18) -0.005(2)
C21 0.022(3) 0.046(4) 0.035(3) -0.015(3) 0.000(2) -0.006(2)
C26 0.017(2) 0.022(3) 0.031(3) 0.000(2) -0.0016(19) -0.006(2)
C20 0.031(3) 0.041(4) 0.033(3) 0.000(3) 0.000(2) -0.005(3)
C11 0.016(2) 0.035(4) 0.036(3) 0.005(2) -0.005(2) -0.003(2)
C32 0.032(3) 0.035(4) 0.044(3) 0.011(3) -0.010(3) 0.000(3)
C4 0.022(3) 0.058(5) 0.031(3) -0.019(3) 0.006(2) -0.006(3)
C22 0.040(4) 0.043(4) 0.037(3) -0.005(3) 0.000(3) -0.004(3)

loop_
_atom_type_symbol
_atom_type_description
_atom_type_scat_dispersion_real
_atom_type_scat_dispersion_imag
_atom_type_scat_source
C C 0.0033 0.0016 'International Tables Vol C Tables 4.2.6.8 and 6.1.1.4'
H H 0.0000 0.0000 'International Tables Vol C Tables 4.2.6.8 and 6.1.1.4'
N N 0.0061 0.0033 'International Tables Vol C Tables 4.2.6.8 and 6.1.1.4'
Cl Cl 0.1484 0.1585 'International Tables Vol C Tables 4.2.6.8 and 6.1.1.4'
Ru Ru -1.2594 0.8363 'International Tables Vol C Tables 4.2.6.8 and 6.1.1.4'

loop_
_geom_angle_atom_site_label_1
_geom_angle_atom_site_label_2
_geom_angle_atom_site_label_3
_geom_angle
N3 Ru1 N1 61.98(15)
N3 Ru1 C27 97.2(2)
N1 Ru1 C27 113.42(18)
N3 Ru1 C26 117.7(2)
N1 Ru1 C26 93.32(18)
C27 Ru1 C26 38.6(2)
N3 Ru1 C28 102.2(2)
N1 Ru1 C28 148.7(2)
C27 Ru1 C28 38.1(2)
C26 Ru1 C28 69.4(2)
N3 Ru1 C25 153.7(2)
N1 Ru1 C25 102.13(18)
C27 Ru1 C25 68.8(2)
C26 Ru1 C25 38.5(2)
C28 Ru1 C25 80.8(2)
N3 Ru1 C24 165.97(18)
N1 Ru1 C24 131.66(18)
C27 Ru1 C24 80.5(2)
C26 Ru1 C24 68.8(2)
C28 Ru1 C24 67.5(2)
C25 Ru1 C24 37.5(2)
N3 Ru1 C23 128.31(19)
N1 Ru1 C23 169.68(19)
C27 Ru1 C23 68.5(2)
C26 Ru1 C23 82.3(2)
C28 Ru1 C23 37.3(2)
C25 Ru1 C23 68.7(2)
C24 Ru1 C23 38.0(2)
N3 Ru1 Cl1 85.63(14)
N1 Ru1 Cl1 87.81(12)
C27 Ru1 Cl1 157.35(14)
C26 Ru1 Cl1 154.05(15)
C28 Ru1 Cl1 119.35(16)
C25 Ru1 Cl1 116.07(16)
C24 Ru1 Cl1 91.28(19)
C23 Ru1 Cl1 92.09(15)
N3 Ru1 C1 31.22(16)
N1 Ru1 C1 31.30(16)
C27 Ru1 C1 111.88(19)
C26 Ru1 C1 111.67(18)
C28 Ru1 C1 130.9(2)
C25 Ru1 C1 132.23(19)
C24 Ru1 C1 161.29(19)
C23 Ru1 C1 158.67(19)
Cl1 Ru1 C1 81.86(13)
C1 N1 C2 125.5(4)
C1 N1 Ru1 92.6(3)
C2 N1 Ru1 135.7(3)
C9 C14 C13 119.9(5)
C9 C14 H14 120.1
C13 C14 H14 120.1
N3 C1 N1 109.4(4)
N3 C1 N2 126.8(5)
N1 C1 N2 123.7(5)
N3 C1 Ru1 54.7(2)
N1 C1 Ru1 56.1(2)
N2 C1 Ru1 167.8(4)
C28 C27 C26 120.8(5)
C28 C27 Ru1 71.8(3)
C26 C27 Ru1 70.9(3)
C28 C27 H27 119.6
C26 C27 H27 119.6
Ru1 C27 H27 130.3
C1 N2 C9 126.7(4)
C1 N2 H2 116.7
C9 N2 H2 116.7
C2 C7 C6 115.7(6)
C2 C7 C8 124.0(5)
C6 C7 C8 120.2(5)
C4 C3 C2 120.0(5)
C4 C3 H3 120.0
C2 C3 H3 120.0
C1 N3 C16 131.9(4)
C1 N3 Ru1 94.1(3)
C16 N3 Ru1 134.0(3)
C19 C18 C17 121.1(6)
C19 C18 H18 119.4
C17 C18 H18 119.4
C25 C24 C23 121.2(5)
C25 C24 Ru1 70.6(3)
C23 C24 Ru1 71.3(3)
C25 C24 H24 119.4
C23 C24 H24 119.4
Ru1 C24 H24 131.7
C28 C23 C24 118.1(5)
C28 C23 C29 121.3(6)
C24 C23 C29 120.6(5)
C28 C23 Ru1 70.3(3)
C24 C23 Ru1 70.7(3)
C29 C23 Ru1 128.9(4)
C14 C9 C10 121.3(5)
C14 C9 N2 120.8(5)
C10 C9 N2 117.9(5)
C23 C29 H29A 109.5
C23 C29 H29B 109.5
H29A C29 H29B 109.5
C23 C29 H29C 109.5
H29A C29 H29C 109.5
H29B C29 H29C 109.5
C11 C10 C9 117.5(5)
C11 C10 C15 120.7(5)
C9 C10 C15 121.7(5)
C16 C17 C18 120.2(6)
C16 C17 C22 120.9(6)
C18 C17 C22 118.9(6)
C17 C16 N3 126.0(6)
C17 C16 C21 118.7(5)
N3 C16 C21 115.2(5)
C26 C30 C31 109.4(5)
C26 C30 C32 113.6(5)
C31 C30 C32 110.1(5)
C26 C30 H30 107.9
C31 C30 H30 107.9
C32 C30 H30 107.9
C23 C28 C27 121.4(5)
C23 C28 Ru1 72.5(3)
C27 C28 Ru1 70.1(3)
C23 C28 H28 119.3
C27 C28 H28 119.3
Ru1 C28 H28 131.0
C5 C6 C7 122.9(6)
C5 C6 H6 118.6
C7 C6 H6 118.6
C7 C8 H8A 109.5
C7 C8 H8B 109.5
H8A C8 H8B 109.5
C7 C8 H8C 109.5
H8A C8 H8C 109.5
H8B C8 H8C 109.5
C24 C25 C26 120.4(5)
C24 C25 Ru1 71.9(3)
C26 C25 Ru1 70.0(3)
C24 C25 H25 119.8
C26 C25 H25 119.8
Ru1 C25 H25 131.0
C12 C13 C14 119.5(6)
C12 C13 H13 120.2
C14 C13 H13 120.2
C18 C19 C20 120.7(5)
C18 C19 H19 119.7
C20 C19 H19 119.7
C10 C15 H15A 109.5
C10 C15 H15B 109.5
H15A C15 H15B 109.5
C10 C15 H15C 109.5
H15A C15 H15C 109.5
H15B C15 H15C 109.5
C30 C31 H31A 109.5
C30 C31 H31B 109.5
H31A C31 H31B 109.5
C30 C31 H31C 109.5
H31A C31 H31C 109.5
H31B C31 H31C 109.5
C6 C5 C4 119.4(5)
C6 C5 H5 120.3
C4 C5 H5 120.3
C13 C12 C11 119.8(6)
C13 C12 H12 120.1
C11 C12 H12 120.1
C3 C2 C7 121.3(5)
C3 C2 N1 118.6(5)
C7 C2 N1 119.8(5)
C20 C21 C16 119.6(6)
C20 C21 H21 120.2
C16 C21 H21 120.2
C27 C26 C25 118.0(5)
C27 C26 C30 123.3(5)
C25 C26 C30 118.5(5)
C27 C26 Ru1 70.5(3)
C25 C26 Ru1 71.5(3)
C30 C26 Ru1 126.5(4)
C21 C20 C19 119.6(6)
C21 C20 H20 120.2
C19 C20 H20 120.2
C10 C11 C12 121.9(5)
C10 C11 H11 119.1
C12 C11 H11 119.1
C30 C32 H32A 109.5
C30 C32 H32B 109.5
H32A C32 H32B 109.5
C30 C32 H32C 109.5
H32A C32 H32C 109.5
H32B C32 H32C 109.5
C5 C4 C3 120.7(6)
C5 C4 H4 119.7
C3 C4 H4 119.7
C17 C22 H22A 109.5
C17 C22 H22B 109.5
H22A C22 H22B 109.5
C17 C22 H22C 109.5
H22A C22 H22C 109.5
H22B C22 H22C 109.5

loop_
_geom_bond_atom_site_label_1
_geom_bond_atom_site_label_2
_geom_bond_distance
Ru1 N3 2.093(4)
Ru1 N1 2.125(4)
Ru1 C27 2.152(6)
Ru1 C26 2.158(5)
Ru1 C28 2.174(5)
Ru1 C25 2.177(5)
Ru1 C24 2.195(5)
Ru1 C23 2.202(5)
Ru1 Cl1 2.4124(19)
Ru1 C1 2.559(5)
N1 C1 1.331(7)
N1 C2 1.423(7)
C14 C9 1.370(8)
C14 C13 1.406(8)
C14 H14 0.9500
C1 N3 1.330(6)
C1 N2 1.372(6)
C27 C28 1.410(8)
C27 C26 1.424(8)
C27 H27 0.9500
N2 C9 1.421(7)
N2 H2 0.8800
C7 C2 1.417(7)
C7 C6 1.417(8)
C7 C8 1.477(10)
C3 C4 1.382(7)
C3 C2 1.388(8)
C3 H3 0.9500
N3 C16 1.404(6)
C18 C19 1.367(10)
C18 C17 1.399(9)
C18 H18 0.9500
C24 C25 1.405(8)
C24 C23 1.432(8)
C24 H24 0.9500
C23 C28 1.399(8)
C23 C29 1.501(8)
C9 C10 1.407(7)
C29 H29A 0.9800
C29 H29B 0.9800
C29 H29C 0.9800
C10 C11 1.384(8)
C10 C15 1.503(8)
C17 C16 1.366(9)
C17 C22 1.474(9)
C16 C21 1.476(9)
C30 C26 1.516(8)
C30 C31 1.525(8)
C30 C32 1.531(9)
C30 H30 1.0000
C28 H28 0.9500
C6 C5 1.373(10)
C6 H6 0.9500
C8 H8A 0.9800
C8 H8B 0.9800
C8 H8C 0.9800
C25 C26 1.428(8)
C25 H25 0.9500
C13 C12 1.376(8)
C13 H13 0.9500
C19 C20 1.405(10)
C19 H19 0.9500
C15 H15A 0.9800
C15 H15B 0.9800
C15 H15C 0.9800
C31 H31A 0.9800
C31 H31B 0.9800
C31 H31C 0.9800
C5 C4 1.375(9)
C5 H5 0.9500
C12 C11 1.386(9)
C12 H12 0.9500
C21 C20 1.367(9)
C21 H21 0.9500
C20 H20 0.9500
C11 H11 0.9500
C32 H32A 0.9800
C32 H32B 0.9800
C32 H32C 0.9800
C4 H4 0.9500
C22 H22A 0.9800
C22 H22B 0.9800
C22 H22C 0.9800

loop_
_geom_torsion_atom_site_label_1
_geom_torsion_atom_site_label_2
_geom_torsion_atom_site_label_3
_geom_torsion_atom_site_label_4
_geom_torsion
N3 Ru1 N1 C1 8.3(3)
C27 Ru1 N1 C1 94.0(4)
C26 Ru1 N1 C1 128.1(3)
C28 Ru1 N1 C1 73.8(5)
C25 Ru1 N1 C1 165.9(3)
C24 Ru1 N1 C1 -167.6(4)
C23 Ru1 N1 C1 -167.5(10)
Cl1 Ru1 N1 C1 -77.9(3)
N3 Ru1 N1 C2 159.8(6)
C27 Ru1 N1 C2 -114.5(5)
C26 Ru1 N1 C2 -80.4(5)
C28 Ru1 N1 C2 -134.7(5)
C25 Ru1 N1 C2 -42.6(5)
C24 Ru1 N1 C2 -16.1(6)
C23 Ru1 N1 C2 -16.0(14)
Cl1 Ru1 N1 C2 73.6(5)
C1 Ru1 N1 C2 151.5(7)
C2 N1 C1 N3 -168.2(5)
Ru1 N1 C1 N3 -12.3(5)
C2 N1 C1 N2 9.5(9)
Ru1 N1 C1 N2 165.3(5)
C2 N1 C1 Ru1 -155.8(6)
N1 Ru1 C1 N3 165.7(6)
C27 Ru1 C1 N3 66.3(4)
C26 Ru1 C1 N3 108.0(4)
C28 Ru1 C1 N3 27.0(5)
C25 Ru1 C1 N3 147.0(4)
C24 Ru1 C1 N3 -164.4(7)
C23 Ru1 C1 N3 -20.4(7)
Cl1 Ru1 C1 N3 -95.0(4)
N3 Ru1 C1 N1 -165.7(6)
C27 Ru1 C1 N1 -99.4(3)
C26 Ru1 C1 N1 -57.7(4)
C28 Ru1 C1 N1 -138.7(3)
C25 Ru1 C1 N1 -18.8(4)
C24 Ru1 C1 N1 29.9(8)
C23 Ru1 C1 N1 173.9(5)
Cl1 Ru1 C1 N1 99.3(3)
N3 Ru1 C1 N2 101.2(18)
N1 Ru1 C1 N2 -93.1(18)
C27 Ru1 C1 N2 167.4(17)
C26 Ru1 C1 N2 -150.9(17)
C28 Ru1 C1 N2 128.2(17)
C25 Ru1 C1 N2 -111.9(17)
C24 Ru1 C1 N2 -63(2)
C23 Ru1 C1 N2 80.8(19)
Cl1 Ru1 C1 N2 6.1(17)
N3 Ru1 C27 C28 -100.5(4)
N1 Ru1 C27 C28 -163.1(3)
C26 Ru1 C27 C28 133.1(5)
C25 Ru1 C27 C28 102.5(4)
C24 Ru1 C27 C28 65.5(4)
C23 Ru1 C27 C28 27.9(3)
Cl1 Ru1 C27 C28 -4.6(6)
C1 Ru1 C27 C28 -129.1(3)
N3 Ru1 C27 C26 126.3(3)
N1 Ru1 C27 C26 63.8(3)
C28 Ru1 C27 C26 -133.1(5)
C25 Ru1 C27 C26 -30.7(3)
C24 Ru1 C27 C26 -67.7(3)
C23 Ru1 C27 C26 -105.2(3)
Cl1 Ru1 C27 C26 -137.8(4)
C1 Ru1 C27 C26 97.7(3)
N3 C1 N2 C9 23.4(10)
N1 C1 N2 C9 -153.8(5)
Ru1 C1 N2 C9 -68.9(19)
N1 C1 N3 C16 -167.9(7)
N2 C1 N3 C16 14.5(11)
Ru1 C1 N3 C16 179.5(9)
N1 C1 N3 Ru1 12.5(5)
N2 C1 N3 Ru1 -165.0(5)
N1 Ru1 N3 C1 -8.4(3)
C27 Ru1 N3 C1 -121.1(4)
C26 Ru1 N3 C1 -86.5(4)
C28 Ru1 N3 C1 -159.4(4)
C25 Ru1 N3 C1 -65.7(6)
C24 Ru1 N3 C1 159.2(9)
C23 Ru1 N3 C1 170.7(3)
Cl1 Ru1 N3 C1 81.5(3)
N1 Ru1 N3 C16 172.1(8)
C27 Ru1 N3 C16 59.4(7)
C26 Ru1 N3 C16 94.0(7)
C28 Ru1 N3 C16 21.1(7)
C25 Ru1 N3 C16 114.8(7)
C24 Ru1 N3 C16 -20.4(14)
C23 Ru1 N3 C16 -8.8(8)
Cl1 Ru1 N3 C16 -98.0(7)
C1 Ru1 N3 C16 -179.5(9)
N3 Ru1 C24 C25 149.1(9)
N1 Ru1 C24 C25 -45.7(5)
C27 Ru1 C24 C25 67.3(4)
C26 Ru1 C24 C25 29.1(3)
C28 Ru1 C24 C25 104.7(4)
C23 Ru1 C24 C25 134.3(6)
Cl1 Ru1 C24 C25 -133.9(3)
C1 Ru1 C24 C25 -66.0(8)
N3 Ru1 C24 C23 14.8(12)
N1 Ru1 C24 C23 180.0(3)
C27 Ru1 C24 C23 -67.0(4)
C26 Ru1 C24 C23 -105.3(4)
C28 Ru1 C24 C23 -29.6(3)
C25 Ru1 C24 C23 -134.3(6)
Cl1 Ru1 C24 C23 91.8(3)
C1 Ru1 C24 C23 159.7(5)
C25 C24 C23 C28 1.6(8)
Ru1 C24 C23 C28 53.6(4)
C25 C24 C23 C29 -176.6(5)
Ru1 C24 C23 C29 -124.5(5)
C25 C24 C23 Ru1 -52.0(5)
N3 Ru1 C23 C28 53.5(4)
N1 Ru1 C23 C28 -131.1(10)
C27 Ru1 C23 C28 -28.4(4)
C26 Ru1 C23 C28 -65.8(4)
C25 Ru1 C23 C28 -103.2(4)
C24 Ru1 C23 C28 -131.0(5)
Cl1 Ru1 C23 C28 139.6(3)
C1 Ru1 C23 C28 66.8(7)
N3 Ru1 C23 C24 -175.5(4)
N1 Ru1 C23 C24 -0.1(13)
C27 Ru1 C23 C24 102.6(4)
C26 Ru1 C23 C24 65.2(4)
C28 Ru1 C23 C24 131.0(5)
C25 Ru1 C23 C24 27.9(4)
Cl1 Ru1 C23 C24 -89.4(4)
C1 Ru1 C23 C24 -162.2(5)
N3 Ru1 C23 C29 -61.3(6)
N1 Ru1 C23 C29 114.1(10)
C27 Ru1 C23 C29 -143.2(6)
C26 Ru1 C23 C29 179.4(6)
C28 Ru1 C23 C29 -114.8(7)
C25 Ru1 C23 C29 142.1(6)
C24 Ru1 C23 C29 114.2(7)
Cl1 Ru1 C23 C29 24.8(6)
C1 Ru1 C23 C29 -48.0(9)
C13 C14 C9 C10 4.2(8)
C13 C14 C9 N2 -177.1(5)
C1 N2 C9 C14 32.5(8)
C1 N2 C9 C10 -148.7(6)
C14 C9 C10 C11 -2.9(8)
N2 C9 C10 C11 178.3(5)
C14 C9 C10 C15 175.4(6)
N2 C9 C10 C15 -3.4(8)
C19 C18 C17 C16 -0.8(10)
C19 C18 C17 C22 176.0(7)
C18 C17 C16 N3 178.1(6)
C22 C17 C16 N3 1.3(11)
C18 C17 C16 C21 0.4(10)
C22 C17 C16 C21 -176.4(6)
C1 N3 C16 C17 52.6(12)
Ru1 N3 C16 C17 -128.0(6)
C1 N3 C16 C21 -129.6(6)
Ru1 N3 C16 C21 49.7(10)
C24 C23 C28 C27 -1.5(8)
C29 C23 C28 C27 176.6(5)
Ru1 C23 C28 C27 52.3(5)
C24 C23 C28 Ru1 -53.9(4)
C29 C23 C28 Ru1 124.3(5)
C26 C27 C28 C23 0.0(9)
Ru1 C27 C28 C23 -53.4(5)
C26 C27 C28 Ru1 53.4(5)
N3 Ru1 C28 C23 -139.8(3)
N1 Ru1 C28 C23 165.0(3)
C27 Ru1 C28 C23 134.1(5)
C26 Ru1 C28 C23 104.9(4)
C25 Ru1 C28 C23 66.8(4)
C24 Ru1 C28 C23 30.2(4)
Cl1 Ru1 C28 C23 -48.0(4)
C1 Ru1 C28 C23 -153.8(3)
N3 Ru1 C28 C27 86.1(4)
N1 Ru1 C28 C27 30.9(6)
C26 Ru1 C28 C27 -29.1(3)
C25 Ru1 C28 C27 -67.2(4)
C24 Ru1 C28 C27 -103.9(4)
C23 Ru1 C28 C27 -134.1(5)
Cl1 Ru1 C28 C27 178.0(3)
C1 Ru1 C28 C27 72.2(4)
C2 C7 C6 C5 2.2(9)
C8 C7 C6 C5 -174.6(6)
C23 C24 C25 C26 -0.2(8)
Ru1 C24 C25 C26 -52.6(5)
C23 C24 C25 Ru1 52.4(5)
N3 Ru1 C25 C24 -163.7(4)
N1 Ru1 C25 C24 146.8(4)
C27 Ru1 C25 C24 -102.5(4)
C26 Ru1 C25 C24 -133.3(5)
C28 Ru1 C25 C24 -64.9(4)
C23 Ru1 C25 C24 -28.2(4)
Cl1 Ru1 C25 C24 53.3(4)
C1 Ru1 C25 C24 156.7(3)
N3 Ru1 C25 C26 -30.4(6)
N1 Ru1 C25 C26 -79.9(3)
C27 Ru1 C25 C26 30.8(3)
C28 Ru1 C25 C26 68.3(3)
C24 Ru1 C25 C26 133.3(5)
C23 Ru1 C25 C26 105.0(3)
Cl1 Ru1 C25 C26 -173.4(3)
C1 Ru1 C25 C26 -70.1(4)
C9 C14 C13 C12 -3.0(9)
C17 C18 C19 C20 1.8(12)
C7 C6 C5 C4 -0.5(10)
C14 C13 C12 C11 0.7(10)
C4 C3 C2 C7 2.1(9)
C4 C3 C2 N1 175.8(5)
C6 C7 C2 C3 -3.0(8)
C8 C7 C2 C3 173.7(6)
C6 C7 C2 N1 -176.6(5)
C8 C7 C2 N1 0.1(9)
C1 N1 C2 C3 114.2(6)
Ru1 N1 C2 C3 -30.0(8)
C1 N1 C2 C7 -72.0(7)
Ru1 N1 C2 C7 143.8(5)
C17 C16 C21 C20 -1.1(10)
N3 C16 C21 C20 -179.0(6)
C28 C27 C26 C25 1.4(8)
Ru1 C27 C26 C25 55.2(4)
C28 C27 C26 C30 -175.3(5)
Ru1 C27 C26 C30 -121.4(5)
C28 C27 C26 Ru1 -53.8(5)
C24 C25 C26 C27 -1.3(8)
Ru1 C25 C26 C27 -54.7(4)
C24 C25 C26 C30 175.5(5)
Ru1 C25 C26 C30 122.1(5)
C24 C25 C26 Ru1 53.4(5)
C31 C30 C26 C27 -108.2(6)
C32 C30 C26 C27 15.2(8)
C31 C30 C26 C25 75.2(6)
C32 C30 C26 C25 -161.4(5)
C31 C30 C26 Ru1 162.5(4)
C32 C30 C26 Ru1 -74.1(6)
N3 Ru1 C26 C27 -64.5(3)
N1 Ru1 C26 C27 -124.4(3)
C28 Ru1 C26 C27 28.7(3)
C25 Ru1 C26 C27 130.2(4)
C24 Ru1 C26 C27 101.8(3)
C23 Ru1 C26 C27 64.9(3)
Cl1 Ru1 C26 C27 143.7(3)
C1 Ru1 C26 C27 -98.3(3)
N3 Ru1 C26 C25 165.3(3)
N1 Ru1 C26 C25 105.4(3)
C27 Ru1 C26 C25 -130.2(4)
C28 Ru1 C26 C25 -101.4(3)
C24 Ru1 C26 C25 -28.4(3)
C23 Ru1 C26 C25 -65.2(3)
Cl1 Ru1 C26 C25 13.6(5)
C1 Ru1 C26 C25 131.5(3)
N3 Ru1 C26 C30 53.1(5)
N1 Ru1 C26 C30 -6.9(5)
C27 Ru1 C26 C30 117.6(6)
C28 Ru1 C26 C30 146.3(5)
C25 Ru1 C26 C30 -112.3(6)
C24 Ru1 C26 C30 -140.6(5)
C23 Ru1 C26 C30 -177.5(5)
Cl1 Ru1 C26 C30 -98.7(5)
C1 Ru1 C26 C30 19.2(5)
C16 C21 C20 C19 2.1(10)
C18 C19 C20 C21 -2.5(12)
C9 C10 C11 C12 0.5(9)
C15 C10 C11 C12 -177.8(6)
C13 C12 C11 C10 0.5(10)
C6 C5 C4 C3 -0.5(10)
C2 C3 C4 C5 -0.3(9)
